data_2239761
loop_
_publ_author_name
'Edison, Bellarmin'
'Balasubramani, Kasthuri'
'Thanigaimani, Kaliyaperumal'
'Khalib, Nuridayanti Che'
'Arshad, Suhana'
'Razak, Ibrahim Abdul'

_publ_section_title
;
 2,6-Diamino-4-chloropyrimidinium 4-carboxybutanoate
;
_journal_coeditor_code SJ5418
_journal_issue 8
_journal_name_full 'Acta Crystallographica Section E'
_journal_page_first o857
_journal_page_last o858
_journal_paper_doi 10.1107/S1600536814015220
_journal_volume 70
_journal_year 2014
_chemical_formula_iupac 'C4 H6 Cl N4 +, C5 H7 O4 -'
_chemical_formula_moiety 'C4 H6 Cl N4 +, C5 H7 O4 -'
_chemical_formula_sum 'C9 H13 Cl N4 O4'
_chemical_formula_weight 276.68
_chemical_name_systematic
;
2,6-Diamino-4-chloropyrimidinium 4-carboxybutanoate
;
_space_group_IT_number 14
_symmetry_cell_setting monoclinic
_symmetry_space_group_name_Hall '-P 2ybc'
_symmetry_space_group_name_H-M 'P 1 21/c 1'
_atom_sites_solution_hydrogens geom
_atom_sites_solution_primary direct
_atom_sites_solution_secondary difmap
_audit_creation_method SHELXL-97
_cell_angle_alpha 90.00
_cell_angle_beta 94.7949(12)
_cell_angle_gamma 90.00
_cell_formula_units_Z 4
_cell_length_a 5.15820(10)
_cell_length_b 23.2339(5)
_cell_length_c 9.8858(2)
_cell_measurement_reflns_used 9974
_cell_measurement_temperature 296(2)
_cell_measurement_theta_max 28.89
_cell_measurement_theta_min 2.25
_cell_volume 1180.62(4)
_computing_cell_refinement 'SAINT (Bruker, 2009)'
_computing_data_collection 'APEX2 (Bruker, 2009)'
_computing_data_reduction 'SAINT (Bruker, 2009)'
_computing_molecular_graphics 'SHELXTL (Sheldrick, 2008)'
_computing_publication_material
;
SHELXTL (Sheldrick, 2008) and PLATON (Spek, 2009)
;
_computing_structure_refinement 'SHELXTL (Sheldrick, 2008)'
_computing_structure_solution 'SHELXTL (Sheldrick, 2008)'
_diffrn_ambient_temperature 296(2)
_diffrn_measured_fraction_theta_full 0.998
_diffrn_measured_fraction_theta_max 0.998
_diffrn_measurement_device_type
;
Bruker SMART APEXII DUO CCD area-detector
;
_diffrn_measurement_method '\f and \w scans'
_diffrn_radiation_monochromator graphite
_diffrn_radiation_source 'fine-focus sealed tube'
_diffrn_radiation_type MoK\a
_diffrn_radiation_wavelength 0.71073
_diffrn_reflns_av_R_equivalents 0.0304
_diffrn_reflns_av_sigmaI/netI 0.0218
_diffrn_reflns_limit_h_max 7
_diffrn_reflns_limit_h_min -7
_diffrn_reflns_limit_k_max 31
_diffrn_reflns_limit_k_min -31
_diffrn_reflns_limit_l_max 13
_diffrn_reflns_limit_l_min -13
_diffrn_reflns_number 31054
_diffrn_reflns_theta_full 28.97
_diffrn_reflns_theta_max 28.97
_diffrn_reflns_theta_min 1.75
_diffrn_standards_number 0
_exptl_absorpt_coefficient_mu 0.338
_exptl_absorpt_correction_T_max 0.9321
_exptl_absorpt_correction_T_min 0.8377
_exptl_absorpt_correction_type multi-scan
_exptl_absorpt_process_details '(<i>SADABS</i>; Bruker, 2009)'
_exptl_crystal_colour colourless
_exptl_crystal_density_diffrn 1.557
_exptl_crystal_density_method 'not measured'
_exptl_crystal_description block
_exptl_crystal_F_000 576
_exptl_crystal_size_max 0.54
_exptl_crystal_size_mid 0.24
_exptl_crystal_size_min 0.21
_refine_diff_density_max 0.239
_refine_diff_density_min -0.270
_refine_ls_extinction_method none
_refine_ls_goodness_of_fit_ref 1.043
_refine_ls_hydrogen_treatment mixed
_refine_ls_matrix_type full
_refine_ls_number_parameters 187
_refine_ls_number_reflns 3121
_refine_ls_number_restraints 0
_refine_ls_restrained_S_all 1.043
_refine_ls_R_factor_all 0.0594
_refine_ls_R_factor_gt 0.0403
_refine_ls_shift/su_max 0.000
_refine_ls_shift/su_mean 0.000
_refine_ls_structure_factor_coef Fsqd
_refine_ls_weighting_details 'calc w=1/[\s^2^(Fo^2^)+(0.0384P)^2^+0.4919P] where P=(Fo^2^+2Fc^2^)/3'
_refine_ls_weighting_scheme calc
_refine_ls_wR_factor_gt 0.0890
_refine_ls_wR_factor_ref 0.0994
_reflns_number_gt 2402
_reflns_number_total 3121
_reflns_threshold_expression I>2\s(I)
_cod_data_source_file sj5418sup1.cif
_cod_data_source_block I
_cod_original_sg_symbol_H-M 'P 21/c'
_cod_database_code 2239761
_cod_database_fobs_code 2239761

loop_
_symmetry_equiv_pos_as_xyz
'x, y, z'
'-x, y+1/2, -z+1/2'
'-x, -y, -z'
'x, -y-1/2, z-1/2'

loop_
_atom_site_type_symbol
_atom_site_label
_atom_site_fract_x
_atom_site_fract_y
_atom_site_fract_z
_atom_site_U_iso_or_equiv
_atom_site_adp_type
_atom_site_calc_flag
_atom_site_refinement_flags
_atom_site_occupancy
_atom_site_symmetry_multiplicity
Cl Cl1 0.16574(11) 0.356710(18) 0.02821(5) 0.05343(16) Uani d . 1 1
O O1 0.9550(2) 0.61641(5) 0.37186(13) 0.0452(3) Uani d . 1 1
O O2 0.6452(2) 0.58299(5) 0.49189(13) 0.0457(3) Uani d . 1 1
O O4 0.2839(3) 0.82514(5) 0.75083(13) 0.0456(3) Uani d . 1 1
O O3 0.1675(3) 0.73460(5) 0.78386(15) 0.0566(4) Uani d . 1 1
N N1 0.0480(3) 0.51507(5) 0.25300(13) 0.0313(3) Uani d . 1 1
N N2 0.3649(3) 0.55724(6) 0.13291(16) 0.0410(4) Uani d . 1 1
N N3 0.2615(3) 0.46281(5) 0.08966(13) 0.0336(3) Uani d . 1 1
N N4 -0.2630(3) 0.47569(6) 0.37842(15) 0.0388(3) Uani d . 1 1
C C1 0.2246(3) 0.51130(6) 0.15836(15) 0.0306(3) Uani d . 1 1
C C2 0.1140(3) 0.41827(6) 0.12105(16) 0.0326(3) Uani d . 1 1
C C3 -0.0637(3) 0.41698(6) 0.21495(16) 0.0352(4) Uani d . 1 1
H H3A -0.1570 0.3839 0.2319 0.042 Uiso calc R 1 1
C C4 -0.0981(3) 0.46873(6) 0.28496(15) 0.0306(3) Uani d . 1 1
C C5 0.7825(3) 0.62305(6) 0.45526(16) 0.0317(3) Uani d . 1 1
C C6 0.7534(3) 0.68300(6) 0.51111(17) 0.0333(3) Uani d . 1 1
H H6A 0.7280 0.7095 0.4353 0.040 Uiso calc R 1 1
H H6B 0.9152 0.6935 0.5623 0.040 Uiso calc R 1 1
C C7 0.5326(3) 0.69147(6) 0.60184(16) 0.0344(4) Uani d . 1 1
H H7A 0.3721 0.6768 0.5565 0.041 Uiso calc R 1 1
H H7B 0.5692 0.6700 0.6854 0.041 Uiso calc R 1 1
C C8 0.5006(3) 0.75477(7) 0.63429(18) 0.0371(4) Uani d . 1 1
H H8A 0.6670 0.7694 0.6725 0.045 Uiso calc R 1 1
H H8B 0.4566 0.7752 0.5499 0.045 Uiso calc R 1 1
C C9 0.2995(3) 0.76880(6) 0.73030(16) 0.0321(3) Uani d . 1 1
H H1N4 -0.364(4) 0.4456(9) 0.3998(19) 0.050(6) Uiso d . 1 1
H H2N2 0.469(4) 0.5531(8) 0.071(2) 0.049(6) Uiso d . 1 1
H H1N2 0.341(4) 0.5903(9) 0.171(2) 0.048(5) Uiso d . 1 1
H H2N4 -0.282(4) 0.5094(9) 0.4155(19) 0.046(5) Uiso d . 1 1
H H1N1 0.023(4) 0.5489(9) 0.294(2) 0.052(6) Uiso d . 1 1
H H1O4 0.153(6) 0.8363(12) 0.805(3) 0.092(8) Uiso d . 1 1

loop_
_atom_site_aniso_label
_atom_site_aniso_U_11
_atom_site_aniso_U_22
_atom_site_aniso_U_33
_atom_site_aniso_U_12
_atom_site_aniso_U_13
_atom_site_aniso_U_23
Cl1 0.0729(4) 0.0304(2) 0.0614(3) -0.0024(2) 0.0322(3) -0.01516(19)
O1 0.0534(8) 0.0268(6) 0.0612(8) -0.0052(5) 0.0391(6) -0.0065(5)
O2 0.0517(8) 0.0280(6) 0.0626(8) -0.0071(5) 0.0359(6) -0.0052(5)
O4 0.0556(8) 0.0281(6) 0.0579(8) 0.0063(5) 0.0328(6) -0.0002(5)
O3 0.0675(9) 0.0356(7) 0.0734(9) -0.0098(6) 0.0450(8) -0.0061(6)
N1 0.0372(8) 0.0229(6) 0.0365(7) 0.0004(5) 0.0189(6) -0.0024(5)
N2 0.0496(9) 0.0274(7) 0.0505(9) -0.0047(6) 0.0301(7) -0.0040(6)
N3 0.0393(8) 0.0270(6) 0.0370(7) 0.0013(5) 0.0182(6) -0.0028(5)
N4 0.0454(9) 0.0291(7) 0.0457(8) -0.0021(6) 0.0270(7) -0.0021(6)
C1 0.0345(8) 0.0266(7) 0.0327(8) 0.0026(6) 0.0142(6) 0.0015(6)
C2 0.0394(9) 0.0245(7) 0.0355(8) 0.0024(6) 0.0117(7) -0.0034(6)
C3 0.0422(9) 0.0246(7) 0.0411(9) -0.0040(6) 0.0177(7) -0.0010(6)
C4 0.0332(8) 0.0267(7) 0.0338(8) 0.0014(6) 0.0128(6) 0.0024(6)
C5 0.0326(8) 0.0271(7) 0.0376(8) -0.0006(6) 0.0153(7) -0.0017(6)
C6 0.0340(8) 0.0262(7) 0.0418(8) -0.0014(6) 0.0157(7) -0.0046(6)
C7 0.0371(9) 0.0280(7) 0.0404(9) 0.0004(6) 0.0166(7) -0.0033(6)
C8 0.0418(9) 0.0286(7) 0.0439(9) -0.0002(7) 0.0212(8) -0.0033(7)
C9 0.0344(8) 0.0294(7) 0.0335(8) 0.0017(6) 0.0093(7) -0.0028(6)

loop_
_atom_type_symbol
_atom_type_description
_atom_type_scat_dispersion_real
_atom_type_scat_dispersion_imag
_atom_type_scat_source
C C 0.0033 0.0016 'International Tables Vol C Tables 4.2.6.8 and 6.1.1.4'
H H 0.0000 0.0000 'International Tables Vol C Tables 4.2.6.8 and 6.1.1.4'
N N 0.0061 0.0033 'International Tables Vol C Tables 4.2.6.8 and 6.1.1.4'
O O 0.0106 0.0060 'International Tables Vol C Tables 4.2.6.8 and 6.1.1.4'
Cl Cl 0.1484 0.1585 'International Tables Vol C Tables 4.2.6.8 and 6.1.1.4'

loop_
_geom_angle_atom_site_label_1
_geom_angle_atom_site_label_2
_geom_angle_atom_site_label_3
_geom_angle
C9 O4 H1O4 114.7(17)
C1 N1 C4 121.44(13)
C1 N1 H1N1 119.6(13)
C4 N1 H1N1 118.9(13)
C1 N2 H2N2 115.6(13)
C1 N2 H1N2 121.9(13)
H2N2 N2 H1N2 122.2(19)
C2 N3 C1 115.26(12)
C4 N4 H1N4 119.0(12)
C4 N4 H2N4 120.4(13)
H1N4 N4 H2N4 120.4(18)
N2 C1 N3 118.62(13)
N2 C1 N1 119.06(14)
N3 C1 N1 122.32(13)
N3 C2 C3 127.27(14)
N3 C2 Cl1 113.61(11)
C3 C2 Cl1 119.11(12)
C2 C3 C4 115.95(14)
C2 C3 H3A 122.0
C4 C3 H3A 122.0
N4 C4 N1 117.81(14)
N4 C4 C3 124.44(14)
N1 C4 C3 117.75(13)
O2 C5 O1 123.03(14)
O2 C5 C6 120.54(13)
O1 C5 C6 116.42(13)
C5 C6 C7 115.92(12)
C5 C6 H6A 108.3
C7 C6 H6A 108.3
C5 C6 H6B 108.3
C7 C6 H6B 108.3
H6A C6 H6B 107.4
C8 C7 C6 110.52(12)
C8 C7 H7A 109.5
C6 C7 H7A 109.5
C8 C7 H7B 109.5
C6 C7 H7B 109.5
H7A C7 H7B 108.1
C9 C8 C7 115.99(13)
C9 C8 H8A 108.3
C7 C8 H8A 108.3
C9 C8 H8B 108.3
C7 C8 H8B 108.3
H8A C8 H8B 107.4
O3 C9 O4 122.82(14)
O3 C9 C8 125.75(14)
O4 C9 C8 111.43(13)

loop_
_geom_bond_atom_site_label_1
_geom_bond_atom_site_label_2
_geom_bond_distance
Cl1 C2 1.7321(15)
O1 C5 1.2720(17)
O2 C5 1.2416(18)
O4 C9 1.3281(18)
O4 H1O4 0.94(3)
O3 C9 1.1982(19)
N1 C1 1.3624(18)
N1 C4 1.3661(19)
N1 H1N1 0.90(2)
N2 C1 1.325(2)
N2 H2N2 0.85(2)
N2 H1N2 0.87(2)
N3 C2 1.3361(19)
N3 C1 1.3373(18)
N4 C4 1.3173(19)
N4 H1N4 0.91(2)
N4 H2N4 0.87(2)
C2 C3 1.358(2)
C3 C4 1.406(2)
C3 H3A 0.9300
C5 C6 1.511(2)
C6 C7 1.520(2)
C6 H6A 0.9700
C6 H6B 0.9700
C7 C8 1.517(2)
C7 H7A 0.9700
C7 H7B 0.9700
C8 C9 1.499(2)
C8 H8A 0.9700
C8 H8B 0.9700

loop_
_geom_hbond_atom_site_label_D
_geom_hbond_atom_site_label_H
_geom_hbond_atom_site_label_A
_geom_hbond_site_symmetry_A
_geom_hbond_distance_DH
_geom_hbond_distance_HA
_geom_hbond_distance_DA
_geom_hbond_angle_DHA
_geom_hbond_publ_flag
N4 H1N4 O2 3_566 0.91(2) 1.99(2) 2.7950(19) 147.4(18) yes
N2 H2N2 N3 3_665 0.85(2) 2.23(2) 3.079(2) 176.9(18) yes
N2 H1N2 O4 4_575 0.87(2) 2.15(2) 3.0140(18) 175.5(18) yes
N4 H2N4 O2 1_455 0.87(2) 1.92(2) 2.7904(18) 175(2) yes
N1 H1N1 O1 1_455 0.90(2) 1.80(2) 2.6924(17) 177(2) yes
O4 H1O4 O1 4_476 0.94(3) 1.67(3) 2.5480(15) 155(3) yes

loop_
_geom_torsion_atom_site_label_1
_geom_torsion_atom_site_label_2
_geom_torsion_atom_site_label_3
_geom_torsion_atom_site_label_4
_geom_torsion
C2 N3 C1 N2 179.75(16)
C2 N3 C1 N1 -0.4(2)
C4 N1 C1 N2 -178.74(16)
C4 N1 C1 N3 1.4(2)
C1 N3 C2 C3 -0.9(3)
C1 N3 C2 Cl1 179.29(12)
N3 C2 C3 C4 1.1(3)
Cl1 C2 C3 C4 -179.10(13)
C1 N1 C4 N4 179.40(15)
C1 N1 C4 C3 -1.2(2)
C2 C3 C4 N4 179.39(17)
C2 C3 C4 N1 0.0(2)
O2 C5 C6 C7 -5.6(2)
O1 C5 C6 C7 175.33(15)
C5 C6 C7 C8 -171.88(15)
C6 C7 C8 C9 -176.36(15)
C7 C8 C9 O3 1.1(3)
C7 C8 C9 O4 -179.20(15)
